data_7107887
loop_
_publ_author_name
'Bernd Schmidt'
'Berit Topolinski'
'Phillip Roesch'
'Dieter Lentz'

_publ_section_title
;
 Electron-poor N-substituted imide-fused corannulenes
;
_journal_name_full Chem.Commun.
_journal_page_first 6520
_journal_paper_doi 10.1039/c2cc32643d
_journal_volume 48
_journal_year 2012
_chemical_formula_sum 'C28 H8 F5 N O2'
_chemical_formula_weight 485.35
_chemical_name_systematic
;
?
;
_space_group_IT_number 14
_symmetry_cell_setting monoclinic
_symmetry_space_group_name_Hall '-P 2yn'
_symmetry_space_group_name_H-M 'P 1 21/n 1'
_atom_sites_solution_hydrogens geom
_atom_sites_solution_primary direct
_atom_sites_solution_secondary difmap
_audit_creation_method SHELXL-97
_cell_angle_alpha 90.00
_cell_angle_beta 108.036(2)
_cell_angle_gamma 90.00
_cell_formula_units_Z 4
_cell_length_a 16.4353(5)
_cell_length_b 7.3459(2)
_cell_length_c 16.4520(4)
_cell_measurement_reflns_used 3883
_cell_measurement_temperature 100(2)
_cell_measurement_theta_max 65.0
_cell_measurement_theta_min 4.6
_cell_volume 1888.68(9)
_computing_cell_refinement 'SAINT (BRUKER-AXS)'
_computing_data_collection 'SMART (BRUKER-AXS)'
_computing_data_reduction 'SAINT (BRUKER-AXS)'
_computing_structure_refinement 'SHELXL-97 (Sheldrick, 1997)'
_computing_structure_solution 'SHELXS-97 (Sheldrick, 1990)'
_diffrn_ambient_temperature 100(2)
_diffrn_measured_fraction_theta_full 0.967
_diffrn_measured_fraction_theta_max 0.967
_diffrn_measurement_device_type 'Bruker X8 Prospector'
_diffrn_measurement_method 'phi scan'
_diffrn_radiation_monochromator graphite
_diffrn_radiation_source 'micro source'
_diffrn_radiation_type CuK\a
_diffrn_radiation_wavelength 1.54178
_diffrn_reflns_av_R_equivalents 0.0530
_diffrn_reflns_av_sigmaI/netI 0.0375
_diffrn_reflns_limit_h_max 17
_diffrn_reflns_limit_h_min -18
_diffrn_reflns_limit_k_max 8
_diffrn_reflns_limit_k_min -8
_diffrn_reflns_limit_l_max 18
_diffrn_reflns_limit_l_min -19
_diffrn_reflns_number 17814
_diffrn_reflns_theta_full 66.41
_diffrn_reflns_theta_max 66.41
_diffrn_reflns_theta_min 3.32
_exptl_absorpt_coefficient_mu 1.227
_exptl_absorpt_correction_T_max 0.9903
_exptl_absorpt_correction_T_min 0.8528
_exptl_absorpt_correction_type multi-scan
_exptl_absorpt_process_details 'SADABS (Bruker-AXS)'
_exptl_crystal_colour colourless
_exptl_crystal_density_diffrn 1.707
_exptl_crystal_density_method 'not measured'
_exptl_crystal_description needle
_exptl_crystal_F_000 976
_exptl_crystal_size_max 0.13
_exptl_crystal_size_mid 0.02
_exptl_crystal_size_min 0.01
_refine_diff_density_max 0.438
_refine_diff_density_min -0.185
_refine_diff_density_rms 0.046
_refine_ls_extinction_method none
_refine_ls_goodness_of_fit_ref 1.019
_refine_ls_hydrogen_treatment constr
_refine_ls_matrix_type full
_refine_ls_number_parameters 325
_refine_ls_number_reflns 3211
_refine_ls_number_restraints 0
_refine_ls_restrained_S_all 1.019
_refine_ls_R_factor_all 0.0535
_refine_ls_R_factor_gt 0.0373
_refine_ls_shift/su_max 0.000
_refine_ls_shift/su_mean 0.000
_refine_ls_structure_factor_coef Fsqd
_refine_ls_weighting_details 'calc w=1/[\s^2^(Fo^2^)+(0.0483P)^2^+0.7501P] where P=(Fo^2^+2Fc^2^)/3'
_refine_ls_weighting_scheme calc
_refine_ls_wR_factor_gt 0.0883
_refine_ls_wR_factor_ref 0.0961
_reflns_number_gt 2563
_reflns_number_total 3211
_reflns_threshold_expression >2sigma(I)
_cod_data_source_file c2cc32643d.txt
_cod_data_source_block prospec
_cod_original_sg_symbol_H-M P2(1)/n
_cod_database_code 7107887

loop_
_symmetry_equiv_pos_as_xyz
'x, y, z'
'-x+1/2, y+1/2, -z+1/2'
'-x, -y, -z'
'x-1/2, -y-1/2, z-1/2'

loop_
_atom_site_label
_atom_site_type_symbol
_atom_site_fract_x
_atom_site_fract_y
_atom_site_fract_z
_atom_site_U_iso_or_equiv
_atom_site_adp_type
_atom_site_occupancy
_atom_site_symmetry_multiplicity
_atom_site_calc_flag
_atom_site_refinement_flags
F1 F 0.88078(8) 0.02168(18) -0.32220(7) 0.0348(3) Uani 1 1 d .
F2 F 0.89400(8) -0.26371(16) -0.21303(8) 0.0354(3) Uani 1 1 d .
F3 F 0.86307(9) -0.21409(17) -0.06344(8) 0.0357(3) Uani 1 1 d .
F4 F 0.80083(8) 0.40353(17) -0.13148(8) 0.0368(3) Uani 1 1 d .
F5 F 0.83279(8) 0.35337(18) -0.28202(8) 0.0368(3) Uani 1 1 d .
O1 O 0.94519(10) 0.1337(2) 0.07914(9) 0.0317(4) Uani 1 1 d .
O2 O 0.66107(9) 0.1348(2) -0.07727(9) 0.0314(4) Uani 1 1 d .
N1 N 0.80878(11) 0.1215(2) -0.01782(10) 0.0268(4) Uani 1 1 d .
C1 C 0.86485(13) 0.0454(3) -0.24768(12) 0.0275(5) Uani 1 1 d .
C2 C 0.84016(14) 0.2140(3) -0.22740(13) 0.0283(5) Uani 1 1 d .
C3 C 0.82356(13) 0.2378(3) -0.15110(13) 0.0277(5) Uani 1 1 d .
C4 C 0.83030(13) 0.0946(3) -0.09410(13) 0.0265(5) Uani 1 1 d .
C5 C 0.86911(14) 0.1465(3) 0.06369(13) 0.0247(4) Uani 1 1 d .
C6 C 0.81824(13) 0.1922(3) 0.12147(13) 0.0228(4) Uani 1 1 d .
C7 C 0.84883(13) 0.2255(3) 0.21235(12) 0.0230(4) Uani 1 1 d .
C8 C 0.78338(13) 0.2805(3) 0.24299(13) 0.0229(4) Uani 1 1 d .
C9 C 0.79032(13) 0.2700(3) 0.33092(13) 0.0236(4) Uani 1 1 d .
C10 C 0.70660(13) 0.2554(3) 0.33727(13) 0.0240(4) Uani 1 1 d .
C11 C 0.68909(14) 0.1746(3) 0.40547(13) 0.0258(5) Uani 1 1 d .
C12 C 0.76457(14) 0.1335(3) 0.47660(13) 0.0276(5) Uani 1 1 d .
H1 H 0.7577 0.0954 0.5293 0.033 Uiso 1 1 calc R
C13 C 0.87253(13) -0.0989(3) -0.19226(13) 0.0271(5) Uani 1 1 d .
C14 C 0.85591(14) -0.0727(3) -0.11602(13) 0.0269(5) Uani 1 1 d .
C15 C 0.73178(13) 0.1894(3) 0.07422(13) 0.0233(4) Uani 1 1 d .
C16 C 0.66386(13) 0.2158(3) 0.11151(12) 0.0233(4) Uani 1 1 d .
C17 C 0.69540(13) 0.2740(3) 0.19512(13) 0.0231(4) Uani 1 1 d .
C18 C 0.64792(13) 0.2576(3) 0.25361(12) 0.0233(4) Uani 1 1 d .
C19 C 0.84618(14) 0.1480(3) 0.47030(13) 0.0273(5) Uani 1 1 d .
H6 H 0.8936 0.1199 0.5188 0.033 Uiso 1 1 calc R
C20 C 0.86183(14) 0.2045(3) 0.39206(13) 0.0253(5) Uani 1 1 d .
C21 C 0.93447(14) 0.1732(3) 0.36232(13) 0.0260(4) Uani 1 1 d .
H5 H 0.9882 0.1453 0.4028 0.031 Uiso 1 1 calc R
C22 C 0.92821(14) 0.1827(3) 0.27683(13) 0.0258(5) Uani 1 1 d .
H4 H 0.9777 0.1603 0.2601 0.031 Uiso 1 1 calc R
C23 C 0.60163(14) 0.1143(3) 0.38718(13) 0.0281(5) Uani 1 1 d .
H10 H 0.5826 0.0732 0.4330 0.034 Uiso 1 1 calc R
C24 C 0.54472(14) 0.1144(3) 0.30549(13) 0.0274(5) Uani 1 1 d .
H9 H 0.4881 0.0715 0.2968 0.033 Uiso 1 1 calc R
C25 C 0.56851(13) 0.1779(3) 0.23250(13) 0.0261(5) Uani 1 1 d .
C26 C 0.52995(14) 0.1418(3) 0.14218(13) 0.0268(4) Uani 1 1 d .
H8 H 0.4719 0.1037 0.1219 0.032 Uiso 1 1 calc R
C27 C 0.57539(13) 0.1613(3) 0.08454(13) 0.0260(5) Uani 1 1 d .
H7 H 0.5475 0.1380 0.0257 0.031 Uiso 1 1 calc R
C28 C 0.72421(13) 0.1456(3) -0.01592(13) 0.0257(5) Uani 1 1 d .

loop_
_atom_site_aniso_label
_atom_site_aniso_U_11
_atom_site_aniso_U_22
_atom_site_aniso_U_33
_atom_site_aniso_U_23
_atom_site_aniso_U_13
_atom_site_aniso_U_12
F1 0.0363(7) 0.0485(8) 0.0229(6) 0.0007(5) 0.0137(5) 0.0031(6)
F2 0.0445(8) 0.0288(7) 0.0382(7) -0.0063(5) 0.0207(6) -0.0006(5)
F3 0.0507(8) 0.0281(7) 0.0348(7) 0.0072(5) 0.0231(6) 0.0015(5)
F4 0.0476(8) 0.0296(7) 0.0362(7) 0.0025(5) 0.0175(6) 0.0090(6)
F5 0.0408(8) 0.0398(8) 0.0316(7) 0.0146(6) 0.0140(6) 0.0067(6)
O1 0.0297(10) 0.0397(9) 0.0273(8) -0.0013(6) 0.0110(6) 0.0012(7)
O2 0.0313(9) 0.0376(9) 0.0244(8) 0.0002(6) 0.0073(7) -0.0003(7)
N1 0.0282(10) 0.0323(10) 0.0205(9) -0.0002(7) 0.0086(7) 0.0004(7)
C1 0.0259(12) 0.0402(13) 0.0182(10) -0.0017(9) 0.0096(8) -0.0013(9)
C2 0.0281(12) 0.0322(12) 0.0244(11) 0.0069(9) 0.0079(8) 0.0014(9)
C3 0.0270(12) 0.0262(12) 0.0292(11) -0.0011(9) 0.0080(9) 0.0016(8)
C4 0.0267(11) 0.0317(12) 0.0212(10) -0.0022(8) 0.0077(8) -0.0005(8)
C5 0.0283(13) 0.0220(11) 0.0238(10) 0.0012(8) 0.0083(8) 0.0003(8)
C6 0.0304(12) 0.0148(10) 0.0245(10) 0.0012(8) 0.0104(8) -0.0005(8)
C7 0.0301(11) 0.0146(10) 0.0248(11) 0.0004(8) 0.0092(8) -0.0034(8)
C8 0.0306(12) 0.0148(10) 0.0243(10) 0.0001(8) 0.0099(8) -0.0018(8)
C9 0.0341(12) 0.0143(10) 0.0242(10) -0.0047(8) 0.0116(9) -0.0029(8)
C10 0.0327(12) 0.0153(10) 0.0257(10) -0.0033(8) 0.0115(8) 0.0014(8)
C11 0.0371(13) 0.0186(11) 0.0254(11) -0.0054(8) 0.0150(9) 0.0007(8)
C12 0.0412(13) 0.0215(11) 0.0222(10) -0.0023(8) 0.0129(9) -0.0004(9)
C13 0.0271(12) 0.0273(12) 0.0277(11) -0.0041(9) 0.0094(9) -0.0002(8)
C14 0.0293(12) 0.0271(11) 0.0249(11) 0.0039(9) 0.0092(8) -0.0018(8)
C15 0.0312(12) 0.0161(10) 0.0238(10) 0.0023(8) 0.0100(8) 0.0012(8)
C16 0.0312(12) 0.0159(10) 0.0238(10) 0.0049(8) 0.0098(8) 0.0039(8)
C17 0.0315(12) 0.0145(10) 0.0248(10) 0.0031(8) 0.0106(8) 0.0030(8)
C18 0.0307(12) 0.0162(10) 0.0248(11) 0.0011(8) 0.0114(8) 0.0037(8)
C19 0.0368(13) 0.0214(11) 0.0221(10) -0.0042(8) 0.0070(9) -0.0009(9)
C20 0.0338(12) 0.0185(10) 0.0235(10) -0.0061(8) 0.0087(9) -0.0043(8)
C21 0.0289(12) 0.0225(11) 0.0243(10) -0.0033(8) 0.0050(8) -0.0024(8)
C22 0.0289(12) 0.0231(11) 0.0272(11) -0.0026(8) 0.0114(8) -0.0035(8)
C23 0.0376(13) 0.0221(11) 0.0301(11) -0.0023(8) 0.0183(9) 0.0019(9)
C24 0.0303(12) 0.0223(11) 0.0333(12) -0.0017(9) 0.0154(9) 0.0028(8)
C25 0.0295(12) 0.0199(11) 0.0308(11) 0.0010(8) 0.0122(9) 0.0056(8)
C26 0.0267(11) 0.0221(11) 0.0310(11) 0.0012(9) 0.0081(8) 0.0029(8)
C27 0.0311(12) 0.0217(11) 0.0246(10) 0.0023(8) 0.0079(8) 0.0043(8)
C28 0.0302(12) 0.0221(11) 0.0253(11) 0.0028(8) 0.0094(9) 0.0003(8)

loop_
_atom_type_symbol
_atom_type_description
_atom_type_scat_dispersion_real
_atom_type_scat_dispersion_imag
_atom_type_scat_source
C C 0.0181 0.0091 'International Tables Vol C Tables 4.2.6.8 and 6.1.1.4'
H H 0.0000 0.0000 'International Tables Vol C Tables 4.2.6.8 and 6.1.1.4'
N N 0.0311 0.0180 'International Tables Vol C Tables 4.2.6.8 and 6.1.1.4'
O O 0.0492 0.0322 'International Tables Vol C Tables 4.2.6.8 and 6.1.1.4'
F F 0.0727 0.0534 'International Tables Vol C Tables 4.2.6.8 and 6.1.1.4'

loop_
_geom_angle_atom_site_label_1
_geom_angle_atom_site_label_2
_geom_angle_atom_site_label_3
_geom_angle
C28 N1 C5 111.70(16)
C28 N1 C4 123.64(17)
C5 N1 C4 124.34(17)
F1 C1 C2 119.61(18)
F1 C1 C13 120.06(19)
C2 C1 C13 120.33(18)
F5 C2 C3 120.74(19)
F5 C2 C1 119.75(18)
C3 C2 C1 119.51(19)
F4 C3 C2 118.92(18)
F4 C3 C4 119.60(18)
C2 C3 C4 121.48(19)
C14 C4 C3 117.61(18)
C14 C4 N1 122.26(18)
C3 C4 N1 120.10(18)
O1 C5 N1 124.79(18)
O1 C5 C6 129.64(19)
N1 C5 C6 105.56(17)
C15 C6 C7 123.28(18)
C15 C6 C5 108.57(17)
C7 C6 C5 128.07(19)
C8 C7 C22 115.19(18)
C8 C7 C6 111.50(18)
C22 C7 C6 132.25(18)
C7 C8 C17 124.26(18)
C7 C8 C9 122.03(19)
C17 C8 C9 108.13(18)
C20 C9 C10 123.33(19)
C20 C9 C8 123.09(19)
C10 C9 C8 107.85(18)
C11 C10 C18 123.1(2)
C11 C10 C9 123.1(2)
C18 C10 C9 108.21(17)
C10 C11 C23 114.11(19)
C10 C11 C12 113.90(19)
C23 C11 C12 130.72(19)
C19 C12 C11 122.13(19)
C19 C12 H1 118.9
C11 C12 H1 118.9
F2 C13 C14 120.16(18)
F2 C13 C1 120.37(18)
C14 C13 C1 119.45(19)
F3 C14 C13 118.64(18)
F3 C14 C4 119.74(18)
C13 C14 C4 121.60(19)
C6 C15 C16 123.39(18)
C6 C15 C28 108.44(17)
C16 C15 C28 128.09(18)
C17 C16 C27 115.19(18)
C17 C16 C15 111.36(18)
C27 C16 C15 132.20(18)
C16 C17 C8 124.65(19)
C16 C17 C18 122.29(19)
C8 C17 C18 107.87(18)
C25 C18 C10 123.31(18)
C25 C18 C17 122.93(19)
C10 C18 C17 107.94(18)
C12 C19 C20 122.15(19)
C12 C19 H6 118.9
C20 C19 H6 118.9
C9 C20 C21 114.67(18)
C9 C20 C19 113.79(19)
C21 C20 C19 130.45(19)
C22 C21 C20 122.0(2)
C22 C21 H5 119.0
C20 C21 H5 119.0
C21 C22 C7 121.80(19)
C21 C22 H4 119.1
C7 C22 H4 119.1
C24 C23 C11 122.26(19)
C24 C23 H10 118.9
C11 C23 H10 118.9
C23 C24 C25 122.1(2)
C23 C24 H9 118.9
C25 C24 H9 118.9
C18 C25 C26 114.67(18)
C18 C25 C24 113.99(19)
C26 C25 C24 130.3(2)
C27 C26 C25 121.8(2)
C27 C26 H8 119.1
C25 C26 H8 119.1
C26 C27 C16 121.69(19)
C26 C27 H7 119.2
C16 C27 H7 119.2
O2 C28 N1 124.87(19)
O2 C28 C15 129.41(19)
N1 C28 C15 105.71(17)

loop_
_geom_bond_atom_site_label_1
_geom_bond_atom_site_label_2
_geom_bond_distance
F1 C1 1.342(2)
F2 C13 1.335(2)
F3 C14 1.333(2)
F4 C3 1.342(2)
F5 C2 1.343(2)
O1 C5 1.200(3)
O2 C28 1.205(2)
N1 C28 1.411(3)
N1 C5 1.411(3)
N1 C4 1.419(3)
C1 C2 1.376(3)
C1 C13 1.378(3)
C2 C3 1.376(3)
C3 C4 1.391(3)
C4 C14 1.383(3)
C5 C6 1.486(3)
C6 C15 1.393(3)
C6 C7 1.443(3)
C7 C8 1.382(3)
C7 C22 1.439(3)
C8 C17 1.417(3)
C8 C9 1.418(3)
C9 C20 1.375(3)
C9 C10 1.416(3)
C10 C11 1.376(3)
C10 C18 1.415(3)
C11 C23 1.444(3)
C11 C12 1.449(3)
C12 C19 1.381(3)
C12 H1 0.9500
C13 C14 1.377(3)
C15 C16 1.444(3)
C15 C28 1.485(3)
C16 C17 1.379(3)
C16 C27 1.440(3)
C17 C18 1.419(3)
C18 C25 1.373(3)
C19 C20 1.449(3)
C19 H6 0.9500
C20 C21 1.442(3)
C21 C22 1.380(3)
C21 H5 0.9500
C22 H4 0.9500
C23 C24 1.379(3)
C23 H10 0.9500
C24 C25 1.450(3)
C24 H9 0.9500
C25 C26 1.448(3)
C26 C27 1.384(3)
C26 H8 0.9500
C27 H7 0.9500

loop_
_geom_torsion_atom_site_label_1
_geom_torsion_atom_site_label_2
_geom_torsion_atom_site_label_3
_geom_torsion_atom_site_label_4
_geom_torsion
F1 C1 C2 F5 -0.5(3)
C13 C1 C2 F5 -179.90(18)
F1 C1 C2 C3 179.77(19)
C13 C1 C2 C3 0.3(3)
F5 C2 C3 F4 -0.8(3)
C1 C2 C3 F4 178.97(19)
F5 C2 C3 C4 179.54(18)
C1 C2 C3 C4 -0.7(3)
F4 C3 C4 C14 -178.47(19)
C2 C3 C4 C14 1.2(3)
F4 C3 C4 N1 3.4(3)
C2 C3 C4 N1 -177.0(2)
C28 N1 C4 C14 -106.8(2)
C5 N1 C4 C14 80.2(3)
C28 N1 C4 C3 71.3(3)
C5 N1 C4 C3 -101.7(2)
C28 N1 C5 O1 -179.90(19)
C4 N1 C5 O1 -6.1(3)
C28 N1 C5 C6 -0.7(2)
C4 N1 C5 C6 173.06(18)
O1 C5 C6 C15 -179.7(2)
N1 C5 C6 C15 1.2(2)
O1 C5 C6 C7 -2.8(4)
N1 C5 C6 C7 178.02(18)
C15 C6 C7 C8 -9.1(3)
C5 C6 C7 C8 174.49(19)
C15 C6 C7 C22 158.3(2)
C5 C6 C7 C22 -18.1(3)
C22 C7 C8 C17 -159.20(18)
C6 C7 C8 C17 10.5(3)
C22 C7 C8 C9 -8.7(3)
C6 C7 C8 C9 161.00(18)
C7 C8 C9 C20 -0.2(3)
C17 C8 C9 C20 154.47(19)
C7 C8 C9 C10 -154.17(18)
C17 C8 C9 C10 0.5(2)
C20 C9 C10 C11 0.1(3)
C8 C9 C10 C11 154.06(19)
C20 C9 C10 C18 -154.14(19)
C8 C9 C10 C18 -0.2(2)
C18 C10 C11 C23 -8.1(3)
C9 C10 C11 C23 -158.65(18)
C18 C10 C11 C12 160.42(18)
C9 C10 C11 C12 9.9(3)
C10 C11 C12 C19 -9.7(3)
C23 C11 C12 C19 156.4(2)
F1 C1 C13 F2 -1.4(3)
C2 C1 C13 F2 177.99(19)
F1 C1 C13 C14 -179.94(19)
C2 C1 C13 C14 -0.5(3)
F2 C13 C14 F3 1.0(3)
C1 C13 C14 F3 179.53(18)
F2 C13 C14 C4 -177.45(19)
C1 C13 C14 C4 1.0(3)
C3 C4 C14 F3 -179.83(18)
N1 C4 C14 F3 -1.7(3)
C3 C4 C14 C13 -1.4(3)
N1 C4 C14 C13 176.74(19)
C7 C6 C15 C16 -1.3(3)
C5 C6 C15 C16 175.74(18)
C7 C6 C15 C28 -178.22(17)
C5 C6 C15 C28 -1.2(2)
C6 C15 C16 C17 10.2(3)
C28 C15 C16 C17 -173.46(19)
C6 C15 C16 C27 -156.0(2)
C28 C15 C16 C27 20.3(3)
C27 C16 C17 C8 159.71(18)
C15 C16 C17 C8 -9.1(3)
C27 C16 C17 C18 8.3(3)
C15 C16 C17 C18 -160.47(18)
C7 C8 C17 C16 -1.5(3)
C9 C8 C17 C16 -155.39(19)
C7 C8 C17 C18 153.40(19)
C9 C8 C17 C18 -0.5(2)
C11 C10 C18 C25 -0.7(3)
C9 C10 C18 C25 153.60(19)
C11 C10 C18 C17 -154.39(19)
C9 C10 C18 C17 -0.1(2)
C16 C17 C18 C25 2.1(3)
C8 C17 C18 C25 -153.43(19)
C16 C17 C18 C10 155.97(19)
C8 C17 C18 C10 0.4(2)
C11 C12 C19 C20 -0.2(3)
C10 C9 C20 C21 159.11(18)
C8 C9 C20 C21 9.1(3)
C10 C9 C20 C19 -10.2(3)
C8 C9 C20 C19 -160.22(18)
C12 C19 C20 C9 10.1(3)
C12 C19 C20 C21 -157.1(2)
C9 C20 C21 C22 -9.1(3)
C19 C20 C21 C22 158.0(2)
C20 C21 C22 C7 0.4(3)
C8 C7 C22 C21 8.5(3)
C6 C7 C22 C21 -158.5(2)
C10 C11 C23 C24 8.9(3)
C12 C11 C23 C24 -157.3(2)
C11 C23 C24 C25 -1.0(3)
C10 C18 C25 C26 -160.67(18)
C17 C18 C25 C26 -10.8(3)
C10 C18 C25 C24 8.6(3)
C17 C18 C25 C24 158.47(18)
C23 C24 C25 C18 -7.7(3)
C23 C24 C25 C26 159.5(2)
C18 C25 C26 C27 9.2(3)
C24 C25 C26 C27 -157.9(2)
C25 C26 C27 C16 1.0(3)
C17 C16 C27 C26 -9.7(3)
C15 C16 C27 C26 156.1(2)
C5 N1 C28 O2 178.70(19)
C4 N1 C28 O2 4.9(3)
C5 N1 C28 C15 0.0(2)
C4 N1 C28 C15 -173.81(18)
C6 C15 C28 O2 -177.9(2)
C16 C15 C28 O2 5.4(4)
C6 C15 C28 N1 0.8(2)
C16 C15 C28 N1 -175.99(19)
